data_7248462
loop_
_publ_author_name
'Paska, Bart\/lomiej'
'Cichowicz, Grzegorz'
'Rzepi\'nski, Patryk'
'Cyra\'nski, Micha\/l Ksawery'
'Dobrzycki, \/Lukasz'
'Boese, Roland'

_publ_section_title
;
 Structural chemistry of decalins and perfluorodecalins
;
_journal_issue 19
_journal_name_full CrystEngComm
_journal_page_first 2474
_journal_page_last 2490
_journal_paper_doi 10.1039/D3CE01117H
_journal_volume 26
_journal_year 2024
_chemical_formula_sum 'C10 H18'
_chemical_formula_weight 138.24
_chemical_melting_point 229
_chemical_name_systematic 'cis-Decalin (LT form refined in monoclinic SG)'
_space_group_crystal_system monoclinic
_space_group_IT_number 15
_space_group_name_Hall '-I 2ya'
_space_group_name_H-M_alt 'I 1 2/a 1'
_atom_sites_solution_hydrogens geom
_audit_update_record
;
2023-11-05 deposited with the CCDC.	2024-02-20 downloaded from the CCDC.
;
_cell_angle_alpha 90
_cell_angle_beta 101.3605(17)
_cell_angle_gamma 90
_cell_formula_units_Z 8
_cell_length_a 11.9735(7)
_cell_length_b 8.2678(5)
_cell_length_c 17.9172(12)
_cell_measurement_reflns_used 5732
_cell_measurement_temperature 140.(2)
_cell_measurement_theta_max 25.3839
_cell_measurement_theta_min 2.7230
_cell_volume 1738.95(19)
_computing_cell_refinement 'SAINT V8.34A (Bruker AXS Inc., 2013)'
_computing_data_collection 'APEX2 V2014 (Bruker AXS Inc., 2014)'
_computing_data_reduction 'SAINT V8.34A (Bruker AXS Inc., 2013)'
_computing_publication_material 'APEX2 V2014 (Bruker AXS Inc., 2014)'
_computing_structure_refinement 'SHELXL-2014/7 (Sheldrick, 2014)'
_computing_structure_solution 'SHELXS-2014 (Sheldrick, 2014)'
_diffrn_ambient_temperature 140.(2)
_diffrn_detector_area_resol_mean 10.4167
_diffrn_measured_fraction_theta_full 0.984
_diffrn_measured_fraction_theta_max 0.984
_diffrn_measurement_device_type 'Bruker D8 VENTURE'
_diffrn_measurement_method 'phi scans'
_diffrn_radiation_monochromator TRIUMPH
_diffrn_radiation_type MoK\a
_diffrn_radiation_wavelength 0.71073
_diffrn_reflns_av_R_equivalents 0.0282
_diffrn_reflns_av_unetI/netI 0.0257
_diffrn_reflns_limit_h_max 14
_diffrn_reflns_limit_h_min -14
_diffrn_reflns_limit_k_max 9
_diffrn_reflns_limit_k_min -9
_diffrn_reflns_limit_l_max 21
_diffrn_reflns_limit_l_min -21
_diffrn_reflns_number 9991
_diffrn_reflns_theta_full 25.04
_diffrn_reflns_theta_max 25.04
_diffrn_reflns_theta_min 2.32
_diffrn_source 'fine focus sealed tube'
_exptl_absorpt_coefficient_mu 0.058
_exptl_absorpt_correction_T_max 0.98
_exptl_absorpt_correction_T_min 0.89
_exptl_absorpt_correction_type multi-scan
_exptl_absorpt_process_details 'SADABS V2014/5 (Bruker AXS Inc.)'
_exptl_crystal_colour colourless
_exptl_crystal_density_diffrn 1.056
_exptl_crystal_density_method 'not measured'
_exptl_crystal_description cylindrical
_exptl_crystal_F_000 624
_exptl_crystal_recrystallization_method 'From the Melt'
_exptl_crystal_size_max 0.600
_exptl_crystal_size_mid 0.400
_exptl_crystal_size_min 0.400
_refine_diff_density_max 0.194
_refine_diff_density_min -0.151
_refine_ls_extinction_method none
_refine_ls_goodness_of_fit_ref 1.065
_refine_ls_hydrogen_treatment constr
_refine_ls_matrix_type full
_refine_ls_number_parameters 91
_refine_ls_number_reflns 1522
_refine_ls_number_restraints 0
_refine_ls_restrained_S_all 1.065
_refine_ls_R_factor_all 0.0549
_refine_ls_R_factor_gt 0.0494
_refine_ls_shift/su_max 0.000
_refine_ls_shift/su_mean 0.000
_refine_ls_structure_factor_coef Fsqd
_refine_ls_weighting_details 'w=1/[\s^2^(Fo^2^)+(0.0362P)^2^+1.7797P] where P=(Fo^2^+2Fc^2^)/3'
_refine_ls_weighting_scheme calc
_refine_ls_wR_factor_gt 0.1150
_refine_ls_wR_factor_ref 0.1198
_reflns_number_gt 1360
_reflns_number_total 1522
_reflns_threshold_expression 'I > 2\s(I)'
_cod_data_source_file d3ce01117h2.cif
_cod_data_source_block c_Dec_k180K_140K_cd_mI
_cod_depositor_comments 'Adding full bibliography for 7248441--7248493.cif.'
_cod_database_code 7248462

loop_
_space_group_symop_operation_xyz
'x, y, z'
'-x+1/2, y, -z'
'x+1/2, y+1/2, z+1/2'
'-x+1, y+1/2, -z+1/2'
'-x, -y, -z'
'x-1/2, -y, z'
'-x+1/2, -y+1/2, -z+1/2'
'x, -y+1/2, z+1/2'

loop_
_atom_site_type_symbol
_atom_site_label
_atom_site_fract_x
_atom_site_fract_y
_atom_site_fract_z
_atom_site_U_iso_or_equiv
_atom_site_adp_type
_atom_site_calc_flag
_atom_site_refinement_flags_adp
_atom_site_refinement_flags_occupancy
_atom_site_refinement_flags_posn
_atom_site_occupancy
_atom_site_disorder_assembly
_atom_site_disorder_group
C C1 0.65554(11) 0.36443(18) 0.57879(8) 0.0271(4) Uani d . . . 1 . .
H H1 0.6445 0.347 0.5226 0.032 Uiso calc U . R 1 . .
C C2 0.73351(13) 0.2287(2) 0.61718(9) 0.0386(4) Uani d . . . 1 . .
H H2A 0.8071 0.2337 0.6 0.046 Uiso calc U . R 1 . .
H H2B 0.7489 0.2448 0.673 0.046 Uiso calc U . R 1 . .
C C3 0.68029(16) 0.0629(2) 0.59852(11) 0.0497(5) Uani d . . . 1 . .
H H3A 0.7313 -0.021 0.6261 0.06 Uiso calc U . R 1 . .
H H3B 0.6719 0.0422 0.5433 0.06 Uiso calc U . R 1 . .
C C4 0.56374(16) 0.0515(2) 0.62074(11) 0.0460(5) Uani d . . . 1 . .
H H4A 0.5288 -0.0546 0.6046 0.055 Uiso calc U . R 1 . .
H H4B 0.5731 0.0593 0.6768 0.055 Uiso calc U . R 1 . .
C C5 0.48595(13) 0.1857(2) 0.58371(9) 0.0373(4) Uani d . . . 1 . .
H H5A 0.4134 0.18 0.6021 0.045 Uiso calc U . R 1 . .
H H5B 0.4685 0.168 0.528 0.045 Uiso calc U . R 1 . .
C C6 0.53694(11) 0.35455(18) 0.59995(8) 0.0264(3) Uani d . . . 1 . .
H H6 0.4863 0.4315 0.5658 0.032 Uiso calc U . R 1 . .
C C7 0.54012(12) 0.41002(19) 0.68180(8) 0.0303(4) Uani d . . . 1 . .
H H7A 0.4619 0.4087 0.6922 0.036 Uiso calc U . R 1 . .
H H7B 0.587 0.3336 0.7174 0.036 Uiso calc U . R 1 . .
C C8 0.58943(14) 0.5796(2) 0.69557(10) 0.0409(4) Uani d . . . 1 . .
H H8A 0.5936 0.6097 0.7495 0.049 Uiso calc U . R 1 . .
H H8B 0.5386 0.6578 0.6635 0.049 Uiso calc U . R 1 . .
C C9 0.70829(14) 0.5884(2) 0.67675(9) 0.0417(4) Uani d . . . 1 . .
H H9A 0.7367 0.7011 0.6831 0.05 Uiso calc U . R 1 . .
H H9B 0.7611 0.5191 0.7125 0.05 Uiso calc U . R 1 . .
C C10 0.70641(13) 0.5329(2) 0.59524(9) 0.0344(4) Uani d . . . 1 . .
H H10A 0.6615 0.6111 0.5595 0.041 Uiso calc U . R 1 . .
H H10B 0.7852 0.533 0.586 0.041 Uiso calc U . R 1 . .

loop_
_atom_site_aniso_label
_atom_site_aniso_U_11
_atom_site_aniso_U_22
_atom_site_aniso_U_33
_atom_site_aniso_U_12
_atom_site_aniso_U_13
_atom_site_aniso_U_23
C1 0.0265(7) 0.0361(8) 0.0194(7) -0.0018(6) 0.0064(5) -0.0002(6)
C2 0.0287(8) 0.0564(11) 0.0335(9) 0.0102(7) 0.0125(6) 0.0049(7)
C3 0.0587(11) 0.0380(10) 0.0593(12) 0.0150(9) 0.0282(9) 0.0067(8)
C4 0.0593(11) 0.0303(9) 0.0543(11) -0.0017(8) 0.0261(9) 0.0038(8)
C5 0.0351(8) 0.0406(9) 0.0380(9) -0.0099(7) 0.0117(7) -0.0024(7)
C6 0.0214(7) 0.0316(8) 0.0256(7) 0.0004(6) 0.0029(5) 0.0039(6)
C7 0.0226(7) 0.0399(9) 0.0307(8) 0.0006(6) 0.0102(6) 0.0003(6)
C8 0.0391(9) 0.0462(10) 0.0410(10) -0.0060(8) 0.0167(7) -0.0138(8)
C9 0.0385(9) 0.0496(10) 0.0391(9) -0.0177(8) 0.0130(7) -0.0144(8)
C10 0.0288(8) 0.0465(10) 0.0297(8) -0.0096(7) 0.0100(6) -0.0011(7)

loop_
_atom_type_symbol
_atom_type_description
_atom_type_scat_dispersion_real
_atom_type_scat_dispersion_imag
_atom_type_scat_source
C C 0.0033 0.0016 'International Tables Vol C Tables 4.2.6.8 and 6.1.1.4'
H H 0.0000 0.0000 'International Tables Vol C Tables 4.2.6.8 and 6.1.1.4'

loop_
_geom_angle_atom_site_label_1
_geom_angle_atom_site_label_2
_geom_angle_atom_site_label_3
_geom_angle_site_symmetry_1
_geom_angle_site_symmetry_3
_geom_angle
_geom_angle_publ_flag
C10 C1 C2 . . 113.39(12) ?
C10 C1 C6 . . 110.66(12) ?
C2 C1 C6 . . 111.08(12) ?
C10 C1 H1 . . 107.1 ?
C2 C1 H1 . . 107.1 ?
C6 C1 H1 . . 107.1 ?
C3 C2 C1 . . 111.67(13) ?
C3 C2 H2A . . 109.3 ?
C1 C2 H2A . . 109.3 ?
C3 C2 H2B . . 109.3 ?
C1 C2 H2B . . 109.3 ?
H2A C2 H2B . . 107.9 ?
C2 C3 C4 . . 111.30(14) ?
C2 C3 H3A . . 109.4 ?
C4 C3 H3A . . 109.4 ?
C2 C3 H3B . . 109.4 ?
C4 C3 H3B . . 109.4 ?
H3A C3 H3B . . 108.0 ?
C5 C4 C3 . . 110.79(13) ?
C5 C4 H4A . . 109.5 ?
C3 C4 H4A . . 109.5 ?
C5 C4 H4B . . 109.5 ?
C3 C4 H4B . . 109.5 ?
H4A C4 H4B . . 108.1 ?
C4 C5 C6 . . 113.42(13) ?
C4 C5 H5A . . 108.9 ?
C6 C5 H5A . . 108.9 ?
C4 C5 H5B . . 108.9 ?
C6 C5 H5B . . 108.9 ?
H5A C5 H5B . . 107.7 ?
C5 C6 C7 . . 112.94(12) ?
C5 C6 C1 . . 110.74(12) ?
C7 C6 C1 . . 111.69(11) ?
C5 C6 H6 . . 107.0 ?
C7 C6 H6 . . 107.0 ?
C1 C6 H6 . . 107.0 ?
C8 C7 C6 . . 111.53(12) ?
C8 C7 H7A . . 109.3 ?
C6 C7 H7A . . 109.3 ?
C8 C7 H7B . . 109.3 ?
C6 C7 H7B . . 109.3 ?
H7A C7 H7B . . 108.0 ?
C7 C8 C9 . . 110.88(13) ?
C7 C8 H8A . . 109.5 ?
C9 C8 H8A . . 109.5 ?
C7 C8 H8B . . 109.5 ?
C9 C8 H8B . . 109.5 ?
H8A C8 H8B . . 108.1 ?
C10 C9 C8 . . 110.98(13) ?
C10 C9 H9A . . 109.4 ?
C8 C9 H9A . . 109.4 ?
C10 C9 H9B . . 109.4 ?
C8 C9 H9B . . 109.4 ?
H9A C9 H9B . . 108.0 ?
C1 C10 C9 . . 112.92(13) ?
C1 C10 H10A . . 109.0 ?
C9 C10 H10A . . 109.0 ?
C1 C10 H10B . . 109.0 ?
C9 C10 H10B . . 109.0 ?
H10A C10 H10B . . 107.8 ?

loop_
_geom_bond_atom_site_label_1
_geom_bond_atom_site_label_2
_geom_bond_site_symmetry_2
_geom_bond_distance
_geom_bond_publ_flag
C1 C10 . 1.526(2) ?
C1 C2 . 1.534(2) ?
C1 C6 . 1.5423(18) ?
C1 H1 . 1.0 ?
C2 C3 . 1.520(3) ?
C2 H2A . 0.99 ?
C2 H2B . 0.99 ?
C3 C4 . 1.528(2) ?
C3 H3A . 0.99 ?
C3 H3B . 0.99 ?
C4 C5 . 1.515(2) ?
C4 H4A . 0.99 ?
C4 H4B . 0.99 ?
C5 C6 . 1.529(2) ?
C5 H5A . 0.99 ?
C5 H5B . 0.99 ?
C6 C7 . 1.530(2) ?
C6 H6 . 1.0 ?
C7 C8 . 1.523(2) ?
C7 H7A . 0.99 ?
C7 H7B . 0.99 ?
C8 C9 . 1.528(2) ?
C8 H8A . 0.99 ?
C8 H8B . 0.99 ?
C9 C10 . 1.527(2) ?
C9 H9A . 0.99 ?
C9 H9B . 0.99 ?
C10 H10A . 0.99 ?
C10 H10B . 0.99 ?

loop_
_geom_torsion_atom_site_label_1
_geom_torsion_atom_site_label_2
_geom_torsion_atom_site_label_3
_geom_torsion_atom_site_label_4
_geom_torsion_site_symmetry_1
_geom_torsion_site_symmetry_2
_geom_torsion_site_symmetry_3
_geom_torsion_site_symmetry_4
_geom_torsion
_geom_torsion_publ_flag
C10 C1 C2 C3 . . . . -179.28(12) ?
C6 C1 C2 C3 . . . . 55.36(16) ?
C1 C2 C3 C4 . . . . -56.43(19) ?
C2 C3 C4 C5 . . . . 55.1(2) ?
C3 C4 C5 C6 . . . . -54.43(19) ?
C4 C5 C6 C7 . . . . -72.62(16) ?
C4 C5 C6 C1 . . . . 53.49(16) ?
C10 C1 C6 C5 . . . . -179.84(12) ?
C2 C1 C6 C5 . . . . -52.97(16) ?
C10 C1 C6 C7 . . . . -53.04(16) ?
C2 C1 C6 C7 . . . . 73.83(15) ?
C5 C6 C7 C8 . . . . -179.01(12) ?
C1 C6 C7 C8 . . . . 55.40(16) ?
C6 C7 C8 C9 . . . . -56.49(17) ?
C7 C8 C9 C10 . . . . 55.70(19) ?
C2 C1 C10 C9 . . . . -72.34(16) ?
C6 C1 C10 C9 . . . . 53.24(17) ?
C8 C9 C10 C1 . . . . -54.93(19) ?
